data_7151267
loop_
_publ_author_name
'Fox, David J.'
'Pedersen, Daniel Sejer'
'Petersen, Asger B.'
'Warren, Stuart'

_publ_section_title
;
 Diphenylphosphinoyl chloride as a chlorinating agent--the selective
 double activation of 1,2-diols.
;
_journal_issue 16
_journal_name_full 'Organic &amp; biomolecular chemistry'
_journal_page_first 3117
_journal_page_last 3119
_journal_paper_doi 10.1039/b606881b
_journal_volume 4
_journal_year 2006
_chemical_formula_moiety 'C27 H30 Cl O4 P'
_chemical_formula_sum 'C27 H30 Cl O4 P'
_chemical_formula_weight 484.93
_chemical_name_systematic
;
?
;
_space_group_IT_number 19
_symmetry_cell_setting orthorhombic
_symmetry_space_group_name_Hall 'P 2ac 2ab'
_symmetry_space_group_name_H-M 'P 21 21 21'
_atom_sites_solution_hydrogens geom
_atom_sites_solution_primary direct
_atom_sites_solution_secondary difmap
_audit_creation_method SHELXL-97
_cell_angle_alpha 90.00
_cell_angle_beta 90.00
_cell_angle_gamma 90.00
_cell_formula_units_Z 4
_cell_length_a 5.8203(10)
_cell_length_b 11.4038(2)
_cell_length_c 37.8022(9)
_cell_measurement_reflns_used 45937
_cell_measurement_temperature 180(2)
_cell_measurement_theta_max 25.03
_cell_measurement_theta_min 1.02
_cell_volume 2509.1(4)
_computing_cell_refinement 'HKL Scalepack (Otwinowski & Minor 1997)'
_computing_data_collection 'Collect (Nonius B.V. 1998)'
_computing_data_reduction
;
HKL Denzo and Scalepack (Otwinowski & Minor 1997)
;
_computing_publication_material 'SHELXL-97 (Sheldrick 1997)'
_computing_structure_refinement 'SHELXL-97 (Sheldrick 1997)'
_computing_structure_solution 'SIR-92 (Altomare et al. 1994)'
_diffrn_ambient_temperature 180(2)
_diffrn_measured_fraction_theta_full 0.991
_diffrn_measured_fraction_theta_max 0.991
_diffrn_measurement_device_type 'Nonius Kappa CCD'
_diffrn_measurement_method 'Thin slice \w and \f scans'
_diffrn_radiation_source 'fine-focus sealed tube'
_diffrn_radiation_type MoK\a
_diffrn_radiation_wavelength 0.71073
_diffrn_reflns_av_R_equivalents 0.0555
_diffrn_reflns_av_sigmaI/netI 0.0523
_diffrn_reflns_limit_h_max 6
_diffrn_reflns_limit_h_min -5
_diffrn_reflns_limit_k_max 13
_diffrn_reflns_limit_k_min -13
_diffrn_reflns_limit_l_max 44
_diffrn_reflns_limit_l_min -44
_diffrn_reflns_number 10165
_diffrn_reflns_theta_full 25.02
_diffrn_reflns_theta_max 25.02
_diffrn_reflns_theta_min 3.54
_exptl_absorpt_coefficient_mu 0.247
_exptl_absorpt_correction_T_max 0.986
_exptl_absorpt_correction_T_min 0.798
_exptl_absorpt_correction_type multi-scan
_exptl_absorpt_process_details
;
multi-scan from symmetry-related measurements
Sortav (Blessing 1995)
;
_exptl_crystal_density_diffrn 1.284
_exptl_crystal_density_method 'not measured'
_exptl_crystal_F_000 1024
_exptl_crystal_size_max 0.42
_exptl_crystal_size_mid 0.21
_exptl_crystal_size_min 0.12
_refine_diff_density_max 0.491
_refine_diff_density_min -0.378
_refine_diff_density_rms 0.057
_refine_ls_abs_structure_details 'Flack H D (1983), Acta Cryst. A39, 876-881'
_refine_ls_abs_structure_Flack 0.02(10)
_refine_ls_extinction_method none
_refine_ls_goodness_of_fit_ref 1.162
_refine_ls_hydrogen_treatment constr
_refine_ls_matrix_type full
_refine_ls_number_parameters 301
_refine_ls_number_reflns 4316
_refine_ls_number_restraints 0
_refine_ls_restrained_S_all 1.162
_refine_ls_R_factor_all 0.0602
_refine_ls_R_factor_gt 0.0527
_refine_ls_shift/su_max 0.001
_refine_ls_shift/su_mean 0.000
_refine_ls_structure_factor_coef Fsqd
_refine_ls_weighting_details 'calc w=1/[\s^2^(Fo^2^)+(0.0489P)^2^+2.1385P] where P=(Fo^2^+2Fc^2^)/3'
_refine_ls_weighting_scheme calc
_refine_ls_wR_factor_gt 0.1271
_refine_ls_wR_factor_ref 0.1315
_reflns_number_gt 3904
_reflns_number_total 4316
_reflns_threshold_expression >2sigma(I)
_cod_data_source_file b606881b.txt
_cod_data_source_block sw0410
_cod_depositor_comments
;
The following automatic conversions were performed:
'_symmetry_cell_setting' value 'Orthorhombic' changed to 'orthorhombic'
according to '/home/saulius/struct/CIF-dictionaries/cif_core.dic'
dictionary named 'cif_core.dic' version 2.4.1 from 2010-06-29.

Automatic conversion script
Id: cif_fix_enum 1527 2010-12-29 10:47:43Z saulius 
;
_cod_original_sg_symbol_H-M P2(1)2(1)2(1)
_cod_database_code 7151267

loop_
_symmetry_equiv_pos_as_xyz
'x, y, z'
'-x+1/2, -y, z+1/2'
'x+1/2, -y+1/2, -z'
'-x, y+1/2, -z+1/2'

loop_
_atom_site_label
_atom_site_type_symbol
_atom_site_fract_x
_atom_site_fract_y
_atom_site_fract_z
_atom_site_U_iso_or_equiv
_atom_site_adp_type
_atom_site_occupancy
_atom_site_symmetry_multiplicity
_atom_site_calc_flag
_atom_site_refinement_flags
_atom_site_disorder_assembly
_atom_site_disorder_group
Cl1 Cl 1.23027(18) -0.27105(9) 0.65448(3) 0.0450(3) Uani 1 1 d . . .
P1 P 0.80731(14) 0.06234(8) 0.58716(2) 0.0267(2) Uani 1 1 d . . .
O1 O 1.3644(8) 0.1120(3) 0.72462(11) 0.0855(14) Uani 1 1 d . . .
O2 O 1.1870(4) 0.2797(2) 0.71026(7) 0.0384(6) Uani 1 1 d . . .
O3 O 1.0411(4) 0.0244(2) 0.60592(6) 0.0271(5) Uani 1 1 d . . .
O4 O 0.6063(4) -0.0132(2) 0.59364(7) 0.0338(6) Uani 1 1 d . . .
C1 C 1.2294(8) 0.1668(4) 0.70712(10) 0.0417(10) Uani 1 1 d . . .
C2 C 1.0879(7) 0.1114(4) 0.67826(10) 0.0356(9) Uani 1 1 d . . .
H2A H 1.0732 0.1674 0.6584 0.043 Uiso 1 1 calc R . .
H2B H 0.9317 0.0953 0.6874 0.043 Uiso 1 1 calc R . .
C3 C 1.1906(6) -0.0015(3) 0.66465(9) 0.0337(8) Uani 1 1 d . . .
H3A H 1.2034 -0.0576 0.6845 0.040 Uiso 1 1 calc R . .
H3B H 1.3479 0.0146 0.6559 0.040 Uiso 1 1 calc R . .
C4 C 1.0535(6) -0.0577(3) 0.63532(9) 0.0269(7) Uani 1 1 d . . .
H4 H 0.8954 -0.0770 0.6439 0.032 Uiso 1 1 calc R . .
C5 C 1.1665(6) -0.1670(3) 0.61949(9) 0.0303(8) Uani 1 1 d . . .
H5 H 1.3151 -0.1427 0.6084 0.036 Uiso 1 1 calc R . .
C6 C 1.0239(6) -0.2275(3) 0.59155(10) 0.0307(8) Uani 1 1 d . . .
C7 C 0.8097(6) -0.2766(4) 0.60041(11) 0.0380(9) Uani 1 1 d . . .
H7 H 0.7534 -0.2721 0.6240 0.046 Uiso 1 1 calc R . .
C8 C 0.6830(7) -0.3313(4) 0.57447(12) 0.0444(10) Uani 1 1 d . . .
H8 H 0.5378 -0.3640 0.5804 0.053 Uiso 1 1 calc R . .
C9 C 0.7612(8) -0.3397(4) 0.54027(12) 0.0484(11) Uani 1 1 d . . .
H9 H 0.6726 -0.3788 0.5228 0.058 Uiso 1 1 calc R . .
C10 C 0.9727(8) -0.2900(4) 0.53168(11) 0.0472(11) Uani 1 1 d . . .
H10 H 1.0291 -0.2947 0.5081 0.057 Uiso 1 1 calc R . .
C11 C 1.1004(7) -0.2336(4) 0.55746(10) 0.0379(9) Uani 1 1 d . . .
H11 H 1.2432 -0.1987 0.5514 0.046 Uiso 1 1 calc R . .
C12 C 1.3018(7) 0.3536(4) 0.73719(11) 0.0448(10) Uani 1 1 d . . .
C13 C 1.5622(7) 0.3477(5) 0.73273(13) 0.0570(13) Uani 1 1 d . . .
H13A H 1.6019 0.3611 0.7079 0.086 Uiso 1 1 calc R . .
H13B H 1.6172 0.2701 0.7400 0.086 Uiso 1 1 calc R . .
H13C H 1.6345 0.4080 0.7474 0.086 Uiso 1 1 calc R . .
C14 C 1.2127(10) 0.4733(4) 0.72863(16) 0.0712(16) Uani 1 1 d . . .
H14A H 1.2539 0.4935 0.7042 0.107 Uiso 1 1 calc R . .
H14B H 1.2807 0.5306 0.7449 0.107 Uiso 1 1 calc R . .
H14C H 1.0452 0.4742 0.7312 0.107 Uiso 1 1 calc R . .
C15 C 1.2307(10) 0.3134(6) 0.77348(12) 0.0759(17) Uani 1 1 d . . .
H15A H 1.0628 0.3079 0.7746 0.114 Uiso 1 1 calc R . .
H15B H 1.2848 0.3699 0.7911 0.114 Uiso 1 1 calc R . .
H15C H 1.2982 0.2363 0.7783 0.114 Uiso 1 1 calc R . .
C16 C 0.7577(6) 0.2090(3) 0.60273(9) 0.0299(8) Uani 1 1 d . . .
C17 C 0.5468(6) 0.2335(4) 0.61887(10) 0.0335(8) Uani 1 1 d . . .
H17 H 0.4315 0.1747 0.6202 0.040 Uiso 1 1 calc R . .
C18 C 0.5065(7) 0.3434(4) 0.63292(11) 0.0402(9) Uani 1 1 d . . .
H18 H 0.3635 0.3592 0.6441 0.048 Uiso 1 1 calc R . .
C19 C 0.6705(7) 0.4307(4) 0.63107(10) 0.0421(10) Uani 1 1 d . . .
H19 H 0.6410 0.5054 0.6412 0.051 Uiso 1 1 calc R . .
C20 C 0.8790(7) 0.4090(4) 0.61429(11) 0.0410(10) Uani 1 1 d . . .
H20 H 0.9911 0.4692 0.6124 0.049 Uiso 1 1 calc R . .
C21 C 0.9212(6) 0.2993(3) 0.60045(10) 0.0339(9) Uani 1 1 d . . .
H21 H 1.0640 0.2844 0.5891 0.041 Uiso 1 1 calc R . .
C22 C 0.8873(6) 0.0736(3) 0.54154(9) 0.0285(8) Uani 1 1 d . . .
C23 C 0.7262(6) 0.0433(3) 0.51603(9) 0.0338(8) Uani 1 1 d . . .
H23 H 0.5828 0.0111 0.5231 0.041 Uiso 1 1 calc R . .
C24 C 0.7715(7) 0.0593(4) 0.48067(10) 0.0375(9) Uani 1 1 d . . .
H24 H 0.6609 0.0368 0.4635 0.045 Uiso 1 1 calc R . .
C25 C 1.1010(6) 0.1192(3) 0.53053(10) 0.0308(8) Uani 1 1 d . . .
H25 H 1.2156 0.1376 0.5475 0.037 Uiso 1 1 calc R . .
C26 C 1.1430(7) 0.1371(3) 0.49531(10) 0.0352(9) Uani 1 1 d . . .
H26 H 1.2858 0.1694 0.4880 0.042 Uiso 1 1 calc R . .
C27 C 0.9788(6) 0.1083(3) 0.47005(10) 0.0349(9) Uani 1 1 d . . .
H27 H 1.0082 0.1220 0.4457 0.042 Uiso 1 1 calc R . .

loop_
_atom_site_aniso_label
_atom_site_aniso_U_11
_atom_site_aniso_U_22
_atom_site_aniso_U_33
_atom_site_aniso_U_23
_atom_site_aniso_U_13
_atom_site_aniso_U_12
Cl1 0.0486(6) 0.0338(5) 0.0525(6) 0.0107(4) -0.0064(5) 0.0069(5)
P1 0.0168(4) 0.0272(5) 0.0361(5) 0.0031(4) -0.0001(4) -0.0009(4)
O1 0.117(3) 0.057(2) 0.083(3) -0.002(2) -0.066(3) 0.011(2)
O2 0.0305(13) 0.0397(16) 0.0452(15) -0.0103(12) -0.0060(12) -0.0014(13)
O3 0.0164(11) 0.0254(13) 0.0395(13) 0.0076(10) -0.0024(10) 0.0019(10)
O4 0.0186(11) 0.0315(14) 0.0512(16) 0.0054(12) 0.0033(11) -0.0062(10)
C1 0.048(2) 0.040(2) 0.037(2) 0.0025(18) -0.0101(19) -0.004(2)
C2 0.036(2) 0.033(2) 0.038(2) 0.0005(17) -0.0058(17) -0.0036(18)
C3 0.0289(19) 0.034(2) 0.0380(19) 0.0030(16) -0.0036(16) -0.0019(18)
C4 0.0248(16) 0.0184(17) 0.0375(19) 0.0070(15) -0.0008(14) -0.0017(15)
C5 0.0268(18) 0.0207(18) 0.043(2) 0.0079(15) -0.0014(15) -0.0013(15)
C6 0.0234(17) 0.0217(18) 0.047(2) 0.0026(17) -0.0002(15) 0.0015(15)
C7 0.0285(18) 0.034(2) 0.052(2) 0.0023(18) 0.0052(17) -0.0025(18)
C8 0.034(2) 0.030(2) 0.069(3) 0.0026(19) -0.008(2) -0.0001(19)
C9 0.057(3) 0.031(2) 0.058(3) 0.0023(19) -0.019(2) -0.005(2)
C10 0.063(3) 0.037(2) 0.042(2) -0.0016(19) -0.002(2) -0.002(2)
C11 0.034(2) 0.032(2) 0.048(2) 0.0013(18) 0.0032(18) 0.0021(18)
C12 0.034(2) 0.054(3) 0.046(2) -0.020(2) -0.0025(19) -0.004(2)
C13 0.031(2) 0.073(4) 0.067(3) -0.023(3) -0.004(2) -0.006(2)
C14 0.061(3) 0.047(3) 0.105(4) -0.033(3) -0.023(3) 0.003(3)
C15 0.067(3) 0.114(5) 0.047(3) -0.029(3) 0.005(2) -0.020(3)
C16 0.0247(18) 0.0314(19) 0.0336(18) 0.0043(15) -0.0015(14) 0.0002(16)
C17 0.0255(18) 0.036(2) 0.039(2) 0.0020(18) 0.0035(15) 0.0023(17)
C18 0.034(2) 0.043(2) 0.044(2) 0.0000(19) 0.0087(18) 0.0061(19)
C19 0.049(2) 0.033(2) 0.044(2) -0.0029(18) 0.0034(19) 0.009(2)
C20 0.037(2) 0.028(2) 0.058(3) 0.0008(18) -0.0031(19) -0.0040(17)
C21 0.0222(17) 0.031(2) 0.048(2) 0.0004(17) 0.0009(16) -0.0006(16)
C22 0.0198(16) 0.0248(19) 0.041(2) 0.0034(16) 0.0005(14) 0.0019(14)
C23 0.0229(17) 0.035(2) 0.043(2) -0.0019(16) -0.0031(16) -0.0026(16)
C24 0.033(2) 0.037(2) 0.042(2) -0.0031(17) -0.0073(17) -0.0001(19)
C25 0.0230(17) 0.029(2) 0.041(2) -0.0037(16) -0.0029(15) -0.0035(15)
C26 0.030(2) 0.032(2) 0.044(2) 0.0000(17) 0.0069(17) 0.0023(16)
C27 0.036(2) 0.031(2) 0.037(2) 0.0013(17) 0.0040(17) 0.0067(17)

loop_
_atom_type_symbol
_atom_type_description
_atom_type_scat_dispersion_real
_atom_type_scat_dispersion_imag
_atom_type_scat_source
C C 0.0033 0.0016 'International Tables Vol C Tables 4.2.6.8 and 6.1.1.4'
H H 0.0000 0.0000 'International Tables Vol C Tables 4.2.6.8 and 6.1.1.4'
O O 0.0106 0.0060 'International Tables Vol C Tables 4.2.6.8 and 6.1.1.4'
P P 0.1023 0.0942 'International Tables Vol C Tables 4.2.6.8 and 6.1.1.4'
Cl Cl 0.1484 0.1585 'International Tables Vol C Tables 4.2.6.8 and 6.1.1.4'

loop_
_geom_angle_atom_site_label_1
_geom_angle_atom_site_label_2
_geom_angle_atom_site_label_3
_geom_angle
_geom_angle_site_symmetry_1
_geom_angle_site_symmetry_3
_geom_angle_publ_flag
O4 P1 O3 116.41(14) . . ?
O4 P1 C22 114.11(16) . . ?
O3 P1 C22 103.06(15) . . ?
O4 P1 C16 111.24(16) . . ?
O3 P1 C16 104.13(15) . . ?
C22 P1 C16 106.90(16) . . ?
C1 O2 C12 122.3(3) . . ?
C4 O3 P1 123.8(2) . . ?
O1 C1 O2 125.6(4) . . ?
O1 C1 C2 122.5(4) . . ?
O2 C1 C2 111.9(3) . . ?
C1 C2 C3 112.9(3) . . ?
C1 C2 H2A 109.0 . . ?
C3 C2 H2A 109.0 . . ?
C1 C2 H2B 109.0 . . ?
C3 C2 H2B 109.0 . . ?
H2A C2 H2B 107.8 . . ?
C2 C3 C4 113.8(3) . . ?
C2 C3 H3A 108.8 . . ?
C4 C3 H3A 108.8 . . ?
C2 C3 H3B 108.8 . . ?
C4 C3 H3B 108.8 . . ?
H3A C3 H3B 107.7 . . ?
O3 C4 C3 108.3(3) . . ?
O3 C4 C5 104.3(3) . . ?
C3 C4 C5 114.0(3) . . ?
O3 C4 H4 110.0 . . ?
C3 C4 H4 110.0 . . ?
C5 C4 H4 110.0 . . ?
C6 C5 C4 114.2(3) . . ?
C6 C5 Cl1 108.9(2) . . ?
C4 C5 Cl1 109.6(2) . . ?
C6 C5 H5 108.0 . . ?
C4 C5 H5 108.0 . . ?
Cl1 C5 H5 108.0 . . ?
C11 C6 C7 119.6(4) . . ?
C11 C6 C5 120.3(3) . . ?
C7 C6 C5 120.1(3) . . ?
C8 C7 C6 119.0(4) . . ?
C8 C7 H7 120.5 . . ?
C6 C7 H7 120.5 . . ?
C9 C8 C7 121.7(4) . . ?
C9 C8 H8 119.2 . . ?
C7 C8 H8 119.2 . . ?
C8 C9 C10 118.9(4) . . ?
C8 C9 H9 120.5 . . ?
C10 C9 H9 120.5 . . ?
C11 C10 C9 119.9(4) . . ?
C11 C10 H10 120.0 . . ?
C9 C10 H10 120.0 . . ?
C6 C11 C10 120.9(4) . . ?
C6 C11 H11 119.6 . . ?
C10 C11 H11 119.6 . . ?
O2 C12 C14 102.4(3) . . ?
O2 C12 C15 109.3(4) . . ?
C14 C12 C15 112.3(4) . . ?
O2 C12 C13 110.3(3) . . ?
C14 C12 C13 111.1(5) . . ?
C15 C12 C13 111.1(4) . . ?
C12 C13 H13A 109.5 . . ?
C12 C13 H13B 109.5 . . ?
H13A C13 H13B 109.5 . . ?
C12 C13 H13C 109.5 . . ?
H13A C13 H13C 109.5 . . ?
H13B C13 H13C 109.5 . . ?
C12 C14 H14A 109.5 . . ?
C12 C14 H14B 109.5 . . ?
H14A C14 H14B 109.5 . . ?
C12 C14 H14C 109.5 . . ?
H14A C14 H14C 109.5 . . ?
H14B C14 H14C 109.5 . . ?
C12 C15 H15A 109.5 . . ?
C12 C15 H15B 109.5 . . ?
H15A C15 H15B 109.5 . . ?
C12 C15 H15C 109.5 . . ?
H15A C15 H15C 109.5 . . ?
H15B C15 H15C 109.5 . . ?
C17 C16 C21 118.3(3) . . ?
C17 C16 P1 118.0(3) . . ?
C21 C16 P1 123.6(3) . . ?
C18 C17 C16 119.9(4) . . ?
C18 C17 H17 120.1 . . ?
C16 C17 H17 120.1 . . ?
C19 C18 C17 121.1(4) . . ?
C19 C18 H18 119.4 . . ?
C17 C18 H18 119.4 . . ?
C18 C19 C20 119.8(4) . . ?
C18 C19 H19 120.1 . . ?
C20 C19 H19 120.1 . . ?
C21 C20 C19 119.4(4) . . ?
C21 C20 H20 120.3 . . ?
C19 C20 H20 120.3 . . ?
C20 C21 C16 121.4(3) . . ?
C20 C21 H21 119.3 . . ?
C16 C21 H21 119.3 . . ?
C23 C22 C25 118.8(3) . . ?
C23 C22 P1 118.4(3) . . ?
C25 C22 P1 122.7(3) . . ?
C24 C23 C22 120.8(4) . . ?
C24 C23 H23 119.6 . . ?
C22 C23 H23 119.6 . . ?
C23 C24 C27 120.1(4) . . ?
C23 C24 H24 120.0 . . ?
C27 C24 H24 120.0 . . ?
C26 C25 C22 119.9(3) . . ?
C26 C25 H25 120.0 . . ?
C22 C25 H25 120.0 . . ?
C25 C26 C27 120.7(4) . . ?
C25 C26 H26 119.7 . . ?
C27 C26 H26 119.7 . . ?
C24 C27 C26 119.6(4) . . ?
C24 C27 H27 120.2 . . ?
C26 C27 H27 120.2 . . ?

loop_
_geom_bond_atom_site_label_1
_geom_bond_atom_site_label_2
_geom_bond_distance
_geom_bond_site_symmetry_2
_geom_bond_publ_flag
Cl1 C5 1.815(3) . ?
P1 O4 1.473(2) . ?
P1 O3 1.595(2) . ?
P1 C22 1.791(4) . ?
P1 C16 1.796(4) . ?
O1 C1 1.203(5) . ?
O2 C1 1.316(5) . ?
O2 C12 1.481(5) . ?
O3 C4 1.455(4) . ?
C1 C2 1.506(5) . ?
C2 C3 1.509(5) . ?
C2 H2A 0.9900 . ?
C2 H2B 0.9900 . ?
C3 C4 1.510(5) . ?
C3 H3A 0.9900 . ?
C3 H3B 0.9900 . ?
C4 C5 1.530(5) . ?
C4 H4 1.0000 . ?
C5 C6 1.510(5) . ?
C5 H5 1.0000 . ?
C6 C11 1.365(5) . ?
C6 C7 1.407(5) . ?
C7 C8 1.376(6) . ?
C7 H7 0.9500 . ?
C8 C9 1.374(6) . ?
C8 H8 0.9500 . ?
C9 C10 1.394(6) . ?
C9 H9 0.9500 . ?
C10 C11 1.384(6) . ?
C10 H10 0.9500 . ?
C11 H11 0.9500 . ?
C12 C14 1.496(7) . ?
C12 C15 1.504(7) . ?
C12 C13 1.526(6) . ?
C13 H13A 0.9800 . ?
C13 H13B 0.9800 . ?
C13 H13C 0.9800 . ?
C14 H14A 0.9800 . ?
C14 H14B 0.9800 . ?
C14 H14C 0.9800 . ?
C15 H15A 0.9800 . ?
C15 H15B 0.9800 . ?
C15 H15C 0.9800 . ?
C16 C17 1.399(5) . ?
C16 C21 1.405(5) . ?
C17 C18 1.381(6) . ?
C17 H17 0.9500 . ?
C18 C19 1.381(6) . ?
C18 H18 0.9500 . ?
C19 C20 1.391(6) . ?
C19 H19 0.9500 . ?
C20 C21 1.378(6) . ?
C20 H20 0.9500 . ?
C21 H21 0.9500 . ?
C22 C23 1.389(5) . ?
C22 C25 1.411(5) . ?
C23 C24 1.375(5) . ?
C23 H23 0.9500 . ?
C24 C27 1.389(6) . ?
C24 H24 0.9500 . ?
C25 C26 1.369(5) . ?
C25 H25 0.9500 . ?
C26 C27 1.390(6) . ?
C26 H26 0.9500 . ?
C27 H27 0.9500 . ?

loop_
_geom_torsion_atom_site_label_1
_geom_torsion_atom_site_label_2
_geom_torsion_atom_site_label_3
_geom_torsion_atom_site_label_4
_geom_torsion
_geom_torsion_site_symmetry_1
_geom_torsion_site_symmetry_2
_geom_torsion_site_symmetry_3
_geom_torsion_site_symmetry_4
_geom_torsion_publ_flag
O4 P1 O3 C4 -16.9(3) . . . . ?
C22 P1 O3 C4 -142.6(3) . . . . ?
C16 P1 O3 C4 105.9(3) . . . . ?
C12 O2 C1 O1 -1.3(7) . . . . ?
C12 O2 C1 C2 179.0(3) . . . . ?
O1 C1 C2 C3 -21.4(6) . . . . ?
O2 C1 C2 C3 158.2(3) . . . . ?
C1 C2 C3 C4 -179.1(3) . . . . ?
P1 O3 C4 C3 -128.2(3) . . . . ?
P1 O3 C4 C5 110.1(3) . . . . ?
C2 C3 C4 O3 60.0(4) . . . . ?
C2 C3 C4 C5 175.5(3) . . . . ?
O3 C4 C5 C6 -65.4(3) . . . . ?
C3 C4 C5 C6 176.8(3) . . . . ?
O3 C4 C5 Cl1 172.2(2) . . . . ?
C3 C4 C5 Cl1 54.4(3) . . . . ?
C4 C5 C6 C11 115.9(4) . . . . ?
Cl1 C5 C6 C11 -121.3(3) . . . . ?
C4 C5 C6 C7 -63.2(4) . . . . ?
Cl1 C5 C6 C7 59.5(4) . . . . ?
C11 C6 C7 C8 0.8(6) . . . . ?
C5 C6 C7 C8 180.0(3) . . . . ?
C6 C7 C8 C9 0.5(6) . . . . ?
C7 C8 C9 C10 -1.0(6) . . . . ?
C8 C9 C10 C11 0.2(6) . . . . ?
C7 C6 C11 C10 -1.6(6) . . . . ?
C5 C6 C11 C10 179.3(4) . . . . ?
C9 C10 C11 C6 1.1(6) . . . . ?
C1 O2 C12 C14 175.9(4) . . . . ?
C1 O2 C12 C15 -64.8(5) . . . . ?
C1 O2 C12 C13 57.6(5) . . . . ?
O4 P1 C16 C17 0.9(3) . . . . ?
O3 P1 C16 C17 -125.3(3) . . . . ?
C22 P1 C16 C17 126.0(3) . . . . ?
O4 P1 C16 C21 179.1(3) . . . . ?
O3 P1 C16 C21 52.9(3) . . . . ?
C22 P1 C16 C21 -55.8(3) . . . . ?
C21 C16 C17 C18 -1.8(5) . . . . ?
P1 C16 C17 C18 176.5(3) . . . . ?
C16 C17 C18 C19 0.6(6) . . . . ?
C17 C18 C19 C20 1.1(6) . . . . ?
C18 C19 C20 C21 -1.6(6) . . . . ?
C19 C20 C21 C16 0.4(6) . . . . ?
C17 C16 C21 C20 1.3(5) . . . . ?
P1 C16 C21 C20 -176.9(3) . . . . ?
O4 P1 C22 C23 18.8(4) . . . . ?
O3 P1 C22 C23 146.0(3) . . . . ?
C16 P1 C22 C23 -104.6(3) . . . . ?
O4 P1 C22 C25 -165.6(3) . . . . ?
O3 P1 C22 C25 -38.4(3) . . . . ?
C16 P1 C22 C25 71.0(3) . . . . ?
C25 C22 C23 C24 -1.2(6) . . . . ?
P1 C22 C23 C24 174.6(3) . . . . ?
C22 C23 C24 C27 -1.2(6) . . . . ?
C23 C22 C25 C26 2.5(6) . . . . ?
P1 C22 C25 C26 -173.2(3) . . . . ?
C22 C25 C26 C27 -1.4(6) . . . . ?
C23 C24 C27 C26 2.3(6) . . . . ?
C25 C26 C27 C24 -1.0(6) . . . . ?

loop_
_cod_related_entry_id
_cod_related_entry_database
_cod_related_entry_code
1 ChemSpider 10017857
